data_2009025
loop_
_publ_author_name
'Thompson, Hugh W.'
'Brunskill, Andrew P. J.'
'Lalancette, Roger A.'

_publ_section_title
;
 (+)-23,24-Dinor-3\a,9\a-epoxy-11-oxo-5\b-cholan-22-oic acid: mutual
 carboxyl-to-ether dimeric hydrogen bonding in a steroidal
 carboxy--keto ether
;
_journal_issue 10
_journal_name_full 'Acta Crystallographica Section C'
_journal_page_first 1677
_journal_page_last 1680
_journal_paper_doi 10.1107/S0108270199006411
_journal_volume 55
_journal_year 1999
_chemical_formula_sum 'C22 H32 O4'
_chemical_formula_weight 360.48
_chemical_melting_point 467
_chemical_name_systematic
;
(+)-23,24-Dinor-3\a,9\a-epoxy-11-oxo-5\b-cholan-22-oic Acid
;
_space_group_IT_number 19
_symmetry_cell_setting orthorhombic
_symmetry_space_group_name_Hall 'P 2ac 2ab'
_symmetry_space_group_name_H-M 'P 21 21 21'
_audit_creation_method SHELXL-97
_cell_angle_alpha 90.00
_cell_angle_beta 90.00
_cell_angle_gamma 90.00
_cell_formula_units_Z 8
_cell_length_a 10.5880(10)
_cell_length_b 12.5470(10)
_cell_length_c 28.989(2)
_cell_measurement_reflns_used 25
_cell_measurement_temperature 293(2)
_cell_measurement_theta_max 29.6
_cell_measurement_theta_min 5.6
_cell_volume 3851.1(5)
_computing_cell_refinement XSCANS
_computing_data_collection 'XSCANS (Siemens, 1996)'
_computing_data_reduction XSCANS
_computing_molecular_graphics SHELXL97
_computing_publication_material SHELXL97
_computing_structure_refinement 'SHELXL97 (Sheldrick, 1997)'
_computing_structure_solution 'SHELXS97 using PATSEE (Sheldrick, 1997)'
_diffrn_ambient_temperature 293(2)
_diffrn_measured_fraction_theta_full 0.922
_diffrn_measured_fraction_theta_max 0.922
_diffrn_measurement_device_type 'Siemens P4'
_diffrn_measurement_method '2\q/\q scans'
_diffrn_radiation_monochromator graphite
_diffrn_radiation_source 'normal-focus sealed tube'
_diffrn_radiation_type CuK\a
_diffrn_radiation_wavelength 1.54180
_diffrn_reflns_av_R_equivalents 0.031
_diffrn_reflns_av_sigmaI/netI 0.053
_diffrn_reflns_limit_h_max 12
_diffrn_reflns_limit_h_min -12
_diffrn_reflns_limit_k_max 14
_diffrn_reflns_limit_k_min 0
_diffrn_reflns_limit_l_max 34
_diffrn_reflns_limit_l_min 0
_diffrn_reflns_number 6440
_diffrn_reflns_theta_full 67.48
_diffrn_reflns_theta_max 67.5
_diffrn_reflns_theta_min 3.05
_diffrn_standards_decay_% 'Variation < 1'
_diffrn_standards_interval_count 97
_diffrn_standards_number 3
_exptl_absorpt_coefficient_mu 0.668
_exptl_absorpt_correction_T_max 0.817
_exptl_absorpt_correction_T_min 0.673
_exptl_absorpt_correction_type numerical
_exptl_absorpt_process_details '(Sheldrick, 1997)'
_exptl_crystal_colour Colorless
_exptl_crystal_density_diffrn 1.243
_exptl_crystal_density_method 'not measured'
_exptl_crystal_description 'Irregular block'
_exptl_crystal_F_000 1568
_exptl_crystal_size_max 0.76
_exptl_crystal_size_mid 0.40
_exptl_crystal_size_min 0.16
_refine_diff_density_max 0.21
_refine_diff_density_min -0.17
_refine_ls_abs_structure_details 'Flack (1983)'
_refine_ls_abs_structure_Flack
;
-0.1(3) using 2108 Friedel pairs
;
_refine_ls_extinction_coef 0.0048(3)
_refine_ls_extinction_method 'SHELXL97 (Sheldrick, 1997)'
_refine_ls_goodness_of_fit_ref 1.03
_refine_ls_hydrogen_treatment mixed
_refine_ls_matrix_type full
_refine_ls_number_parameters 479
_refine_ls_number_reflns 5705
_refine_ls_number_restraints 0
_refine_ls_restrained_S_all 1.03
_refine_ls_R_factor_all 0.062
_refine_ls_R_factor_gt 0.051
_refine_ls_shift/su_max 0.00
_refine_ls_shift/su_mean 0.00
_refine_ls_structure_factor_coef Fsqd
_refine_ls_weighting_details 'calc w = 1/[\s^2^(Fo^2^)+(0.0655P)^2^+0.7672P] where P=(Fo^2^+2Fc^2^)/3'
_refine_ls_weighting_scheme calc
_refine_ls_wR_factor_ref 0.133
_reflns_number_gt 4819
_reflns_number_total 5705
_reflns_threshold_expression I>2\s(I)
_cod_data_source_file fr1199.cif
_cod_data_source_block I
_cod_depositor_comments
;
The following automatic conversions were performed:
'_symmetry_cell_setting' value 'Orthorhombic' changed to 'orthorhombic'
according to '/home/saulius/struct/CIF-dictionaries/cif_core.dic'
dictionary named 'cif_core.dic' version 2.4.1 from 2010-06-29.

Automatic conversion script
Id: cif_fix_enum 1527 2010-12-29 10:47:43Z saulius 

The following automatic conversions were performed:

'_chemical_melting_point' value '467K' was changed to '467' - the
value should be numeric and without a unit designator.

Automatic conversion script
Id: cif_fix_values 1646 2011-03-28 12:23:43Z adriana 

The following automatic conversions were performed:

'_chemical_melting_point' value '467K' was changed to '467' - the
value should be numeric and without a unit
designator.

'_symmetry_cell_setting' value 'Orthorhombic' changed to
'orthorhombic' according to
/home/saulius/struct/CIF-dictionaries/cif_core.dic dictionary named
'cif_core.dic' version 2.4.1 from 2010-06-29.

Automatic conversion script
Id: cif_fix_values 1715 2011-07-08 13:25:40Z adriana 
;
_cod_database_code 2009025

loop_
_symmetry_equiv_pos_as_xyz
'x, y, z'
'-x+1/2, -y, z+1/2'
'-x, y+1/2, -z+1/2'
'x+1/2, -y+1/2, -z'

loop_
_atom_site_label
_atom_site_fract_x
_atom_site_fract_y
_atom_site_fract_z
_atom_site_U_iso_or_equiv
_atom_site_adp_type
_atom_site_calc_flag
_atom_site_refinement_flags
_atom_site_occupancy
_atom_site_disorder_assembly
_atom_site_disorder_group
_atom_site_type_symbol
O1 1.0743(3) 1.0835(3) -.02148(8) .0781(9) Uani d . 1 . . O
O2 1.5330(4) .7092(3) .1220(2) .176(3) Uani d . 1 . . O
O3 1.3533(2) .6439(2) .10137(10) .0687(8) Uani d . 1 . . O
O4 .8759(2) .97220(17) .05406(7) .0444(5) Uani d . 1 . . O
C1 .8011(4) 1.1426(3) -.00725(12) .0612(10) Uani d . 1 . . C
C2 .7365(4) 1.0340(4) -.00583(13) .0700(12) Uani d . 1 . . C
C3 .7441(3) .9941(3) .04311(13) .0583(10) Uani d . 1 . . C
C4 .6927(3) 1.0738(3) .07684(14) .0633(10) Uani d . 1 . . C
C5 .7787(3) 1.1733(3) .07707(12) .0508(9) Uani d . 1 . . C
C6 .8422(3) 1.1908(3) .12368(12) .0597(10) Uani d . 1 . . C
C7 .9334(3) 1.1003(3) .13545(11) .0531(9) Uani d . 1 . . C
C8 1.0272(3) 1.0797(3) .09681(10) .0396(7) Uani d . 1 . . C
C9 .9587(3) 1.0654(3) .04998(10) .0383(7) Uani d . 1 . . C
C10 .8763(3) 1.1632(3) .03763(11) .0457(8) Uani d . 1 . . C
C11 1.0572(3) 1.0333(3) .01355(10) .0455(8) Uani d . 1 . . C
C12 1.1363(3) .9353(3) .02485(10) .0463(8) Uani d . 1 . . C
C13 1.2085(3) .9564(2) .07019(10) .0363(7) Uani d . 1 . . C
C14 1.1088(3) .9824(2) .10696(9) .0364(7) Uani d . 1 . . C
C15 1.1824(3) .9784(3) .15243(11) .0499(8) Uani d . 1 . . C
C16 1.2789(3) .8879(3) .14399(11) .0535(9) Uani d . 1 . . C
C17 1.2702(3) .8575(3) .09274(10) .0400(7) Uani d . 1 . . C
C18 1.3049(3) 1.0462(3) .06360(13) .0536(9) Uani d . 1 . . C
C19 .9524(4) 1.2667(3) .03215(15) .0654(11) Uani d . 1 . . C
C20 1.3988(3) .8162(3) .07452(12) .0501(9) Uani d . 1 . . C
C21 1.3997(5) .7891(4) .02372(14) .0842(15) Uani d . 1 . . C
C22 1.4381(4) .7199(3) .10184(15) .0642(11) Uani d . 1 . . C
O1' 1.1732(3) .2788(2) .15346(13) .0922(11) Uani d . 1 . . O
O2' .8019(3) .8242(2) .15210(11) .0816(9) Uani d . 1 . . O
O3' .8869(2) .7703(2) .08613(8) .0613(7) Uani d . 1 . . O
O4' 1.3879(2) .46965(18) .15559(8) .0500(6) Uani d . 1 . . O
C1' 1.4458(4) .2460(3) .17027(12) .0582(10) Uani d . 1 . . C
C2' 1.4966(4) .3120(4) .13058(14) .0774(14) Uani d . 1 . . C
C3' 1.5120(3) .4241(4) .14728(15) .0696(12) Uani d . 1 . . C
C4' 1.5859(3) .4283(4) .19192(16) .0765(13) Uani d . 1 . . C
C5' 1.5087(3) .3749(3) .23084(13) .0565(10) Uani d . 1 . . C
C6' 1.4691(4) .4527(3) .26846(14) .0739(13) Uani d . 1 . . C
C7' 1.3763(4) .5357(3) .25111(14) .0646(11) Uani d . 1 . . C
C8' 1.2648(3) .4869(3) .22577(10) .0411(8) Uani d . 1 . . C
C9' 1.3118(3) .4082(3) .18827(10) .0374(7) Uani d . 1 . . C
C10' 1.3949(3) .3176(3) .20880(11) .0418(7) Uani d . 1 . . C
C11' 1.1979(3) .3716(3) .15939(12) .0477(8) Uani d . 1 . . C
C12' 1.1140(3) .4575(3) .13937(11) .0476(8) Uani d . 1 . . C
C13' 1.0650(3) .5297(3) .17819(10) .0391(7) Uani d . 1 . . C
C14' 1.1819(3) .5724(3) .20358(10) .0379(7) Uani d . 1 . . C
C15' 1.1309(4) .6621(3) .23435(12) .0558(9) Uani d . 1 . . C
C16' 1.0230(3) .7100(3) .20508(12) .0550(9) Uani d . 1 . . C
C17' 1.0060(3) .6375(3) .16267(11) .0407(8) Uani d . 1 . . C
C18' .9747(3) .4689(3) .21007(13) .0596(10) Uani d . 1 . . C
C19' 1.3244(4) .2491(3) .24378(13) .0599(10) Uani d . 1 . . C
C20' .8678(3) .6400(3) .14413(12) .0481(8) Uani d . 1 . . C
C21' .8406(3) .5604(3) .10584(14) .0643(11) Uani d . 1 . . C
C22' .8448(3) .7535(3) .12889(12) .0507(9) Uani d . 1 . . C
H3 1.3788 .5932 .1166 .080 Uiso calc R 1 . . H
H1A .7380 1.1979 -.0111 .072(2) Uiso calc R 1 . . H
H1B .8580 1.1455 -.0335 .072(2) Uiso calc R 1 . . H
H2A .6490 1.0405 -.0153 .072(2) Uiso calc R 1 . . H
H2B .7787 .9848 -.0265 .072(2) Uiso calc R 1 . . H
H3A .6955 .9279 .0457 .050(3) Uiso calc R 1 . . H
H4A .6898 1.0427 .1075 .072(2) Uiso calc R 1 . . H
H4B .6075 1.0939 .0681 .072(2) Uiso calc R 1 . . H
H5A .7258 1.2356 .0706 .050(3) Uiso calc R 1 . . H
H6A .7780 1.1956 .1475 .072(2) Uiso calc R 1 . . H
H6B .8880 1.2577 .1231 .072(2) Uiso calc R 1 . . H
H7A .9791 1.1183 .1634 .072(2) Uiso calc R 1 . . H
H7B .8855 1.0358 .1413 .072(2) Uiso calc R 1 . . H
H8A 1.0829 1.1418 .0944 .050(3) Uiso calc R 1 . . H
H12A 1.1956 .9214 .0001 .072(2) Uiso calc R 1 . . H
H12B 1.0821 .8735 .0283 .072(2) Uiso calc R 1 . . H
H14A 1.0511 .9214 .1076 .050(3) Uiso calc R 1 . . H
H15A 1.1272 .9617 .1781 .072(2) Uiso calc R 1 . . H
H15B 1.2247 1.0456 .1585 .072(2) Uiso calc R 1 . . H
H16A 1.3636 .9120 .1514 .072(2) Uiso calc R 1 . . H
H16B 1.2592 .8269 .1632 .072(2) Uiso calc R 1 . . H
H17A 1.2097 .7987 .0903 .050(3) Uiso calc R 1 . . H
H18A 1.3618 1.0278 .0391 .085(3) Uiso calc R 1 . . H
H18B 1.3519 1.0560 .0916 .085(3) Uiso calc R 1 . . H
H18C 1.2616 1.1111 .0560 .085(3) Uiso calc R 1 . . H
H19A .8956 1.3264 .0313 .085(3) Uiso calc R 1 . . H
H19B .9998 1.2641 .0039 .085(3) Uiso calc R 1 . . H
H19C 1.0093 1.2744 .0577 .085(3) Uiso calc R 1 . . H
H20A 1.4618 .8722 .0797 .050(3) Uiso calc R 1 . . H
H21A 1.3872 .8529 .0060 .085(3) Uiso calc R 1 . . H
H21B 1.3331 .7395 .0172 .085(3) Uiso calc R 1 . . H
H21C 1.4795 .7578 .0157 .085(3) Uiso calc R 1 . . H
H3' .8730 .8323 .0787 .080 Uiso calc R 1 . . H
H1'A 1.5127 .2012 .1824 .072(2) Uiso calc R 1 . . H
H1'B 1.3787 .2000 .1592 .072(2) Uiso calc R 1 . . H
H2'A 1.5773 .2839 .1204 .072(2) Uiso calc R 1 . . H
H2'B 1.4383 .3099 .1048 .072(2) Uiso calc R 1 . . H
H3'A 1.5558 .4661 .1237 .050(3) Uiso calc R 1 . . H
H4'A 1.6034 .5019 .2000 .072(2) Uiso calc R 1 . . H
H4'B 1.6659 .3916 .1881 .072(2) Uiso calc R 1 . . H
H5'A 1.5624 .3205 .2451 .050(3) Uiso calc R 1 . . H
H6'A 1.4308 .4133 .2936 .072(2) Uiso calc R 1 . . H
H6'B 1.5435 .4883 .2804 .072(2) Uiso calc R 1 . . H
H7'A 1.3452 .5767 .2771 .072(2) Uiso calc R 1 . . H
H7'B 1.4199 .5843 .2305 .072(2) Uiso calc R 1 . . H
H8'A 1.2136 .4472 .2481 .050(3) Uiso calc R 1 . . H
H12C 1.0433 .4250 .1234 .072(2) Uiso calc R 1 . . H
H12D 1.1614 .4996 .1173 .072(2) Uiso calc R 1 . . H
H14B 1.2343 .6070 .1801 .050(3) Uiso calc R 1 . . H
H15C 1.1957 .7149 .2406 .072(2) Uiso calc R 1 . . H
H15D 1.0993 .6343 .2633 .072(2) Uiso calc R 1 . . H
H16C .9455 .7126 .2229 .072(2) Uiso calc R 1 . . H
H16D 1.0444 .7818 .1955 .072(2) Uiso calc R 1 . . H
H17B 1.0602 .6661 .1382 .050(3) Uiso calc R 1 . . H
H18D .9015 .4471 .1929 .085(3) Uiso calc R 1 . . H
H18E .9493 .5143 .2350 .085(3) Uiso calc R 1 . . H
H18F 1.0167 .4071 .2222 .085(3) Uiso calc R 1 . . H
H19D 1.2893 .2940 .2674 .085(3) Uiso calc R 1 . . H
H19E 1.3818 .1991 .2575 .085(3) Uiso calc R 1 . . H
H19F 1.2576 .2112 .2285 .085(3) Uiso calc R 1 . . H
H20B .8109 .6245 .1699 .072(2) Uiso calc R 1 . . H
H21D .8411 .4895 .1183 .085(3) Uiso calc R 1 . . H
H21E .9041 .5663 .0824 .085(3) Uiso calc R 1 . . H
H21F .7592 .5751 .0927 .085(3) Uiso calc R 1 . . H

loop_
_atom_site_aniso_label
_atom_site_aniso_U_11
_atom_site_aniso_U_22
_atom_site_aniso_U_33
_atom_site_aniso_U_12
_atom_site_aniso_U_13
_atom_site_aniso_U_23
O1 .0749(18) .111(2) .0482(14) .0380(18) .0203(13) .0307(16)
O2 .092(3) .108(3) .328(7) -.017(2) -.108(4) .083(4)
O3 .0612(16) .0599(17) .0852(18) .0056(14) -.0021(14) .0230(15)
O4 .0369(10) .0421(13) .0543(13) -.0005(10) -.0061(10) .0057(11)
C1 .049(2) .079(3) .055(2) .016(2) -.0047(17) .017(2)
C2 .056(2) .084(3) .070(2) .016(2) -.0257(19) -.006(2)
C3 .0309(15) .063(2) .081(3) -.0012(17) -.0149(16) .003(2)
C4 .0367(17) .075(3) .078(2) .005(2) .0074(18) .010(2)
C5 .0370(17) .053(2) .063(2) .0143(16) .0102(16) .0037(18)
C6 .056(2) .064(3) .059(2) .017(2) .0143(18) -.0079(19)
C7 .0536(19) .064(2) .0415(17) .0157(19) .0068(15) -.0097(17)
C8 .0414(15) .0397(18) .0377(15) .0040(15) .0028(13) -.0021(14)
C9 .0338(14) .0447(19) .0365(15) .0046(14) .0048(13) .0028(14)
C10 .0390(16) .048(2) .0500(18) .0095(16) .0035(14) .0077(16)
C11 .0420(16) .061(2) .0336(16) .0083(17) -.0002(13) .0026(17)
C12 .0447(17) .061(2) .0337(15) .0128(17) .0017(14) -.0051(15)
C13 .0334(14) .0387(19) .0369(14) .0005(14) .0012(12) .0002(14)
C14 .0369(15) .0407(18) .0315(14) -.0008(14) .0006(12) -.0011(14)
C15 .057(2) .052(2) .0407(17) .0045(18) -.0070(15) -.0059(16)
C16 .0508(19) .065(2) .0449(18) .0097(18) -.0131(15) .0000(17)
C17 .0311(14) .044(2) .0445(17) .0030(14) .0014(13) .0016(15)
C18 .0444(18) .045(2) .072(2) -.0032(17) .0051(17) .0113(18)
C19 .053(2) .053(2) .090(3) .006(2) .009(2) .022(2)
C20 .0351(16) .047(2) .068(2) .0080(16) .0064(16) .0081(18)
C21 .092(3) .091(3) .070(3) .045(3) .031(2) .006(2)
C22 .0441(19) .052(2) .096(3) .010(2) -.008(2) .008(2)
O1' .084(2) .0465(18) .146(3) .0101(15) -.057(2) -.0240(18)
O2' .088(2) .0700(19) .087(2) .0312(17) .0301(17) .0171(17)
O3' .0748(16) .0523(15) .0567(14) .0037(14) .0006(13) .0148(12)
O4' .0390(11) .0532(14) .0578(13) .0104(11) .0098(10) .0189(12)
C1' .058(2) .059(2) .058(2) .022(2) .0017(18) .0013(19)
C2' .079(3) .092(4) .061(2) .049(3) .026(2) .016(2)
C3' .0436(19) .083(3) .082(3) .022(2) .0254(19) .038(3)
C4' .0355(18) .070(3) .124(4) .000(2) -.001(2) .030(3)
C5' .0438(18) .054(2) .072(2) .0059(17) -.0199(17) .012(2)
C6' .073(3) .074(3) .075(3) .011(2) -.043(2) -.011(2)
C7' .062(2) .062(3) .069(2) .011(2) -.032(2) -.012(2)
C8' .0391(16) .047(2) .0367(15) .0018(15) -.0043(13) -.0023(14)
C9' .0329(14) .0400(18) .0394(15) .0009(14) -.0015(12) .0030(14)
C10' .0385(16) .0423(19) .0446(17) .0032(15) -.0015(14) .0061(15)
C11' .0428(17) .047(2) .0538(19) .0063(16) -.0089(15) -.0096(17)
C12' .0421(16) .052(2) .0485(18) .0023(17) -.0143(14) -.0053(17)
C13' .0325(14) .0461(19) .0386(15) -.0025(15) .0007(12) .0050(15)
C14' .0368(15) .0408(18) .0362(14) .0051(15) -.0001(13) -.0039(14)
C15' .065(2) .057(2) .0460(18) .014(2) -.0001(17) -.0131(17)
C16' .0492(19) .058(2) .058(2) .0132(18) .0062(17) -.0057(18)
C17' .0303(14) .044(2) .0476(17) .0008(14) .0044(13) .0067(15)
C18' .0451(18) .063(2) .071(2) .0001(19) .0056(18) .024(2)
C19' .060(2) .051(2) .069(2) .0028(19) .0063(19) .017(2)
C20' .0335(16) .053(2) .058(2) .0012(16) .0020(15) .0140(18)
C21' .0476(19) .062(3) .084(3) -.0036(19) -.0201(19) .015(2)
C22' .0333(16) .063(2) .056(2) .0083(17) .0023(15) .014(2)

loop_
_atom_type_symbol
_atom_type_description
_atom_type_scat_dispersion_real
_atom_type_scat_dispersion_imag
_atom_type_scat_source
C C 0.0181 0.0091 'International Tables Vol C Tables 4.2.6.8 and 6.1.1.4'
H H 0.0000 0.0000 'International Tables Vol C Tables 4.2.6.8 and 6.1.1.4'
O O 0.0492 0.0322 'International Tables Vol C Tables 4.2.6.8 and 6.1.1.4'

loop_
_geom_angle_atom_site_label_1
_geom_angle_atom_site_label_2
_geom_angle_atom_site_label_3
_geom_angle
_geom_angle_publ_flag
C3 O4 C9 113.9(2) ?
C2 C1 C10 110.9(3) ?
C3 C2 C1 107.4(3) ?
O4 C3 C4 109.3(3) ?
O4 C3 C2 108.6(3) ?
C4 C3 C2 111.9(3) ?
C3 C4 C5 109.1(3) ?
C6 C5 C4 112.3(3) ?
C6 C5 C10 111.9(3) ?
C4 C5 C10 108.9(3) ?
C5 C6 C7 111.7(3) ?
C8 C7 C6 112.0(3) ?
C7 C8 C14 111.4(3) ?
C7 C8 C9 111.1(2) ?
C14 C8 C9 110.0(2) ?
O4 C9 C11 104.6(2) ?
O4 C9 C10 108.3(2) ?
C11 C9 C10 115.5(2) ?
O4 C9 C8 107.6(2) ?
C11 C9 C8 108.3(2) ?
C10 C9 C8 112.0(3) ?
C19 C10 C5 110.9(3) ?
C19 C10 C1 108.9(3) ?
C5 C10 C1 106.9(3) ?
C19 C10 C9 113.5(3) ?
C5 C10 C9 105.7(2) ?
C1 C10 C9 110.7(3) ?
O1 C11 C12 121.3(3) ?
O1 C11 C9 122.8(3) ?
C12 C11 C9 115.9(3) ?
C11 C12 C13 108.5(3) ?
C18 C13 C14 112.8(3) ?
C18 C13 C12 110.4(3) ?
C14 C13 C12 106.7(2) ?
C18 C13 C17 111.1(2) ?
C14 C13 C17 99.7(2) ?
C12 C13 C17 115.6(3) ?
C8 C14 C15 118.7(3) ?
C8 C14 C13 115.2(2) ?
C15 C14 C13 103.9(2) ?
C14 C15 C16 103.0(3) ?
C17 C16 C15 107.2(3) ?
C16 C17 C13 103.6(3) ?
C16 C17 C20 111.1(3) ?
C13 C17 C20 119.7(3) ?
C22 C20 C21 109.3(3) ?
C22 C20 C17 109.4(3) ?
C21 C20 C17 114.4(3) ?
O2 C22 O3 120.8(4) ?
O2 C22 C20 126.3(4) y
O3 C22 C20 112.9(3) y
C3' O4' C9' 113.5(2) ?
C2' C1' C10' 111.0(3) ?
C3' C2' C1' 107.8(3) ?
O4' C3' C2' 109.0(3) ?
O4' C3' C4' 108.2(3) ?
C2' C3' C4' 111.5(3) ?
C3' C4' C5' 109.6(3) ?
C6' C5' C10' 112.4(3) ?
C6' C5' C4' 113.0(3) ?
C10' C5' C4' 108.2(3) ?
C7' C6' C5' 112.4(3) ?
C8' C7' C6' 112.7(3) ?
C7' C8' C14' 111.6(3) ?
C7' C8' C9' 110.3(3) ?
C14' C8' C9' 109.6(2) ?
O4' C9' C11' 103.7(2) ?
O4' C9' C8' 107.1(2) ?
C11' C9' C8' 108.7(2) ?
O4' C9' C10' 108.7(2) ?
C11' C9' C10' 115.7(3) ?
C8' C9' C10' 112.2(2) ?
C19' C10' C1' 109.1(3) ?
C19' C10' C5' 111.7(3) ?
C1' C10' C5' 107.5(3) ?
C19' C10' C9' 112.9(3) ?
C1' C10' C9' 110.4(3) ?
C5' C10' C9' 105.0(2) ?
O1' C11' C12' 120.4(3) ?
O1' C11' C9' 122.4(3) ?
C12' C11' C9' 117.2(3) ?
C11' C12' C13' 109.7(3) ?
C18' C13' C12' 111.0(3) ?
C18' C13' C14' 112.8(3) ?
C12' C13' C14' 106.6(2) ?
C18' C13' C17' 110.9(2) ?
C12' C13' C17' 115.9(2) ?
C14' C13' C17' 99.1(2) ?
C8' C14' C15' 118.2(3) ?
C8' C14' C13' 114.8(3) ?
C15' C14' C13' 104.6(3) ?
C14' C15' C16' 103.1(3) ?
C17' C16' C15' 107.2(3) ?
C16' C17' C13' 103.6(2) ?
C16' C17' C20' 111.9(3) ?
C13' C17' C20' 119.6(3) ?
C22' C20' C21' 112.0(3) ?
C22' C20' C17' 105.8(3) ?
C21' C20' C17' 114.6(3) ?
O2' C22' O3' 122.0(4) ?
O2' C22' C20' 126.3(3) y
O3' C22' C20' 111.5(3) y

loop_
_geom_bond_atom_site_label_1
_geom_bond_atom_site_label_2
_geom_bond_site_symmetry_2
_geom_bond_distance
_geom_bond_publ_flag
O1 C11 . 1.209(4) y
O2 C22 . 1.170(5) y
O3 C22 . 1.309(4) y
O4 C3 . 1.458(4) y
O4 C9 . 1.466(4) y
C1 C2 . 1.525(6) ?
C1 C10 . 1.547(5) ?
C2 C3 . 1.507(5) ?
C3 C4 . 1.501(6) ?
C4 C5 . 1.545(5) ?
C5 C6 . 1.525(5) ?
C5 C10 . 1.546(4) ?
C6 C7 . 1.528(5) ?
C7 C8 . 1.520(4) ?
C8 C14 . 1.524(4) ?
C8 C9 . 1.549(4) ?
C9 C11 . 1.538(4) ?
C9 C10 . 1.547(4) ?
C10 C19 . 1.537(5) ?
C11 C12 . 1.523(5) ?
C12 C13 . 1.543(4) ?
C13 C18 . 1.534(4) ?
C13 C14 . 1.535(4) ?
C13 C17 . 1.547(4) ?
C14 C15 . 1.532(4) ?
C15 C16 . 1.547(5) ?
C16 C17 . 1.537(4) ?
C17 C20 . 1.550(4) ?
C20 C22 . 1.504(5) ?
C20 C21 . 1.511(5) ?
O1' C11' . 1.206(4) y
O2' C22' . 1.202(4) y
O3' C22' . 1.334(4) y
O4' C3' . 1.453(4) y
O4' C9' . 1.464(4) y
C1' C2' . 1.516(5) ?
C1' C10' . 1.531(5) ?
C2' C3' . 1.496(6) ?
C3' C4' . 1.513(6) ?
C4' C5' . 1.546(5) ?
C5' C6' . 1.522(5) ?
C5' C10' . 1.542(4) ?
C6' C7' . 1.519(5) ?
C7' C8' . 1.518(5) ?
C8' C14' . 1.528(4) ?
C8' C9' . 1.551(4) ?
C9' C11' . 1.538(4) ?
C9' C10' . 1.556(4) ?
C10' C19' . 1.524(5) ?
C11' C12' . 1.513(5) ?
C12' C13' . 1.535(4) ?
C13' C18' . 1.533(4) ?
C13' C14' . 1.536(4) ?
C13' C17' . 1.556(4) ?
C14' C15' . 1.534(4) ?
C15' C16' . 1.544(5) ?
C16' C17' . 1.540(5) ?
C17' C20' . 1.559(4) ?
C20' C22' . 1.511(5) ?
C20' C21' . 1.521(5) ?

loop_
_geom_torsion_atom_site_label_1
_geom_torsion_atom_site_label_2
_geom_torsion_atom_site_label_3
_geom_torsion_atom_site_label_4
_geom_torsion
C10 C1 C2 C3 12.5(4)
C9 O4 C3 C4 -62.7(4)
C9 O4 C3 C2 59.6(4)
C1 C2 C3 O4 -67.2(4)
C1 C2 C3 C4 53.5(4)
O4 C3 C4 C5 54.2(4)
C2 C3 C4 C5 -66.1(4)
C3 C4 C5 C6 -116.5(3)
C3 C4 C5 C10 8.0(4)
C4 C5 C6 C7 64.8(4)
C10 C5 C6 C7 -58.1(4)
C5 C6 C7 C8 52.2(4)
C6 C7 C8 C14 -174.3(3)
C6 C7 C8 C9 -51.4(4)
C3 O4 C9 C11 -120.4(3)
C3 O4 C9 C10 3.4(3)
C3 O4 C9 C8 124.6(3)
C7 C8 C9 O4 -61.6(3)
C14 C8 C9 O4 62.2(3)
C7 C8 C9 C11 -174.2(3)
C14 C8 C9 C11 -50.4(3)
C7 C8 C9 C10 57.2(3)
C14 C8 C9 C10 -178.9(2)
C6 C5 C10 C19 -63.0(4)
C4 C5 C10 C19 172.3(3)
C6 C5 C10 C1 178.4(3)
C4 C5 C10 C1 53.7(4)
C6 C5 C10 C9 60.5(4)
C4 C5 C10 C9 -64.3(3)
C2 C1 C10 C19 173.2(3)
C2 C1 C10 C5 -66.9(4)
C2 C1 C10 C9 47.8(4)
O4 C9 C10 C19 -179.8(3)
C11 C9 C10 C19 -62.9(4)
C8 C9 C10 C19 61.8(3)
O4 C9 C10 C5 58.4(3)
C11 C9 C10 C5 175.3(3)
C8 C9 C10 C5 -60.0(3)
O4 C9 C10 C1 -57.0(3)
C11 C9 C10 C1 59.8(4)
C8 C9 C10 C1 -175.5(3)
O4 C9 C11 O1 122.5(4)
C10 C9 C11 O1 3.5(5)
C8 C9 C11 O1 -123.0(4)
O4 C9 C11 C12 -59.5(3)
C10 C9 C11 C12 -178.4(3)
C8 C9 C11 C12 55.0(4)
O1 C11 C12 C13 118.6(4)
C9 C11 C12 C13 -59.5(4)
C11 C12 C13 C18 -65.8(3)
C11 C12 C13 C14 57.2(3)
C11 C12 C13 C17 166.9(3)
C7 C8 C14 C15 -54.7(4)
C9 C8 C14 C15 -178.3(3)
C7 C8 C14 C13 -178.9(3)
C9 C8 C14 C13 57.5(3)
C18 C13 C14 C8 61.3(3)
C12 C13 C14 C8 -60.2(3)
C17 C13 C14 C8 179.2(2)
C18 C13 C14 C15 -70.3(3)
C12 C13 C14 C15 168.2(3)
C17 C13 C14 C15 47.6(3)
C8 C14 C15 C16 -164.6(3)
C13 C14 C15 C16 -35.1(3)
C14 C15 C16 C17 8.7(4)
C15 C16 C17 C13 20.5(3)
C15 C16 C17 C20 150.2(3)
C18 C13 C17 C16 78.1(3)
C14 C13 C17 C16 -41.1(3)
C12 C13 C17 C16 -155.0(3)
C18 C13 C17 C20 -46.2(4)
C14 C13 C17 C20 -165.4(3)
C12 C13 C17 C20 80.7(4)
C16 C17 C20 C22 59.6(4)
C13 C17 C20 C22 -179.8(3)
C16 C17 C20 C21 -177.4(3)
C13 C17 C20 C21 -56.8(4)
C21 C20 C22 O2 110.0(6)
C17 C20 C22 O2 -124.1(6)
C21 C20 C22 O3 -70.0(4)
C17 C20 C22 O3 56.0(4)
C10' C1' C2' C3' 15.0(4)
C9' O4' C3' C2' 56.8(4)
C9' O4' C3' C4' -64.6(4)
C1' C2' C3' O4' -68.4(4)
C1' C2' C3' C4' 50.9(4)
O4' C3' C4' C5' 53.5(4)
C2' C3' C4' C5' -66.3(4)
C3' C4' C5' C6' -114.7(4)
C3' C4' C5' C10' 10.5(4)
C10' C5' C6' C7' -56.8(5)
C4' C5' C6' C7' 66.0(4)
C5' C6' C7' C8' 50.9(5)
C6' C7' C8' C14' -172.9(3)
C6' C7' C8' C9' -50.8(4)
C3' O4' C9' C11' -117.1(3)
C3' O4' C9' C8' 128.0(3)
C3' O4' C9' C10' 6.5(4)
C7' C8' C9' O4' -61.4(3)
C14' C8' C9' O4' 61.9(3)
C7' C8' C9' C11' -172.8(3)
C14' C8' C9' C11' -49.6(3)
C7' C8' C9' C10' 57.9(3)
C14' C8' C9' C10' -178.9(2)
C2' C1' C10' C19' 170.1(3)
C2' C1' C10' C5' -68.6(4)
C2' C1' C10' C9' 45.5(4)
C6' C5' C10' C19' -62.9(4)
C4' C5' C10' C19' 171.6(3)
C6' C5' C10' C1' 177.4(3)
C4' C5' C10' C1' 51.9(3)
C6' C5' C10' C9' 59.8(4)
C4' C5' C10' C9' -65.7(3)
O4' C9' C10' C19' 179.5(3)
C11' C9' C10' C19' -64.4(4)
C8' C9' C10' C19' 61.1(3)
O4' C9' C10' C1' -58.1(3)
C11' C9' C10' C1' 58.0(4)
C8' C9' C10' C1' -176.4(3)
O4' C9' C10' C5' 57.5(3)
C11' C9' C10' C5' 173.6(3)
C8' C9' C10' C5' -60.8(3)
O4' C9' C11' O1' 119.9(4)
C8' C9' C11' O1' -126.3(4)
C10' C9' C11' O1' 1.0(5)
O4' C9' C11' C12' -61.8(3)
C8' C9' C11' C12' 51.9(4)
C10' C9' C11' C12' 179.3(3)
O1' C11' C12' C13' 122.0(4)
C9' C11' C12' C13' -56.3(4)
C11' C12' C13' C18' -67.2(3)
C11' C12' C13' C14' 56.0(3)
C11' C12' C13' C17' 165.2(3)
C7' C8' C14' C15' -54.4(4)
C9' C8' C14' C15' -176.9(3)
C7' C8' C14' C13' -178.6(3)
C9' C8' C14' C13' 58.9(3)
C18' C13' C14' C8' 60.9(3)
C12' C13' C14' C8' -61.2(3)
C17' C13' C14' C8' 178.2(2)
C18' C13' C14' C15' -70.2(3)
C12' C13' C14' C15' 167.7(3)
C17' C13' C14' C15' 47.1(3)
C8' C14' C15' C16' -163.3(3)
C13' C14' C15' C16' -34.1(3)
C14' C15' C16' C17' 7.2(4)
C15' C16' C17' C13' 21.6(3)
C15' C16' C17' C20' 151.8(3)
C18' C13' C17' C16' 77.4(3)
C12' C13' C17' C16' -154.9(3)
C14' C13' C17' C16' -41.4(3)
C18' C13' C17' C20' -48.0(4)
C12' C13' C17' C20' 79.7(4)
C14' C13' C17' C20' -166.7(3)
C16' C17' C20' C22' 63.0(3)
C13' C17' C20' C22' -175.7(3)
C16' C17' C20' C21' -173.1(3)
C13' C17' C20' C21' -51.8(4)
C21' C20' C22' O2' 143.3(4)
C17' C20' C22' O2' -91.2(4)
C21' C20' C22' O3' -41.3(4)
C17' C20' C22' O3' 84.3(3)

loop_
_cod_related_entry_id
_cod_related_entry_database
_cod_related_entry_code
1 ChemSpider 24729953
